data_4503917
loop_
_publ_author_name
'Pham, David'
'Ceron-Bertran, Jordi'
'Olmstead, Marilyn M.'
'Mascal, Mark'
'Balch, Alan L.'

_publ_section_title
;
 Ordered Crystals of Fullerenes Produced by Cocrystallization with
 Halogenated Azatriquinacenes
;
_journal_issue 1
_journal_name_full 'Crystal Growth &amp; Design'
_journal_page_first 75
_journal_paper_doi 10.1021/cg060438w
_journal_volume 7
_journal_year 2007
_chemical_formula_moiety 'C70, C9 Br3 Cl6 N'
_chemical_formula_sum 'C79 Br3 Cl6 N'
_chemical_formula_weight 1415.23
_chemical_name_common '1,4,7-Tribromo-2,3,5,6,8,9-hexachloroazatriquinacene * C70'
_chemical_name_systematic
; 
 ? 
;
_space_group_IT_number 19
_symmetry_cell_setting orthorhombic
_symmetry_space_group_name_Hall 'P 2ac 2ab'
_symmetry_space_group_name_H-M 'P 21 21 21'
_atom_sites_solution_hydrogens geom
_atom_sites_solution_primary direct
_atom_sites_solution_secondary difmap
_audit_creation_method SHELXL-97
_cell_angle_alpha 90.00
_cell_angle_beta 90.00
_cell_angle_gamma 90.00
_cell_formula_units_Z 4
_cell_length_a 13.574(3)
_cell_length_b 15.592(3)
_cell_length_c 21.473(4)
_cell_measurement_reflns_used 976
_cell_measurement_temperature 90(2)
_cell_measurement_theta_max 27.0685
_cell_measurement_theta_min 3.472
_cell_volume 4544.7(16)
_computing_cell_refinement SAINT
_computing_data_collection 'SMART 5.054 (Bruker, 2003)'
_computing_data_reduction 'SAINT 6.45A (Bruker, 2003)'
_computing_molecular_graphics 'SHELXTL 5.1, XP (Sheldrick, 1994)'
_computing_publication_material 'SHELXS-97 (Sheldrick, 1990)'
_computing_structure_refinement 'SHELXL-97 (Sheldrick, 1997)'
_computing_structure_solution 'SHELXS-97 (Sheldrick, 1990)'
_diffrn_ambient_temperature 90(2)
_diffrn_detector_area_resol_mean 8.3
_diffrn_measured_fraction_theta_full 0.996
_diffrn_measured_fraction_theta_max 0.996
_diffrn_measurement_device_type 'Bruker SMART 1000'
_diffrn_measurement_method \w
_diffrn_radiation_monochromator graphite
_diffrn_radiation_source 'fine-focus sealed tube'
_diffrn_radiation_type MoK\a
_diffrn_radiation_wavelength 0.71073
_diffrn_reflns_av_R_equivalents 0.0469
_diffrn_reflns_av_sigmaI/netI 0.0429
_diffrn_reflns_limit_h_max 19
_diffrn_reflns_limit_h_min -19
_diffrn_reflns_limit_k_max 22
_diffrn_reflns_limit_k_min -21
_diffrn_reflns_limit_l_max 30
_diffrn_reflns_limit_l_min -30
_diffrn_reflns_number 60826
_diffrn_reflns_theta_full 30.50
_diffrn_reflns_theta_max 30.50
_diffrn_reflns_theta_min 1.77
_diffrn_standards_number 0
_exptl_absorpt_coefficient_mu 3.080
_exptl_absorpt_correction_T_max 0.5131
_exptl_absorpt_correction_T_min 0.3081
_exptl_absorpt_correction_type multi-scan
_exptl_absorpt_process_details 'SADABS 2.10 (Sheldrick, 2003)'
_exptl_crystal_colour Dark-red
_exptl_crystal_density_diffrn 2.068
_exptl_crystal_density_method 'not measured'
_exptl_crystal_description Prism
_exptl_crystal_F_000 2752
_exptl_crystal_size_max 0.50
_exptl_crystal_size_mid 0.36
_exptl_crystal_size_min 0.25
_refine_diff_density_max 1.030
_refine_diff_density_min -0.446
_refine_diff_density_rms 0.111
_refine_ls_abs_structure_details 'Flack H D (1983), Acta Cryst. A39, 876-881'
_refine_ls_abs_structure_Flack 0.421(5)
_refine_ls_extinction_method none
_refine_ls_goodness_of_fit_ref 1.030
_refine_ls_hydrogen_treatment none
_refine_ls_matrix_type full
_refine_ls_number_parameters 803
_refine_ls_number_reflns 13761
_refine_ls_number_restraints 0
_refine_ls_restrained_S_all 1.030
_refine_ls_R_factor_all 0.0464
_refine_ls_R_factor_gt 0.0353
_refine_ls_shift/su_max 0.005
_refine_ls_shift/su_mean 0.001
_refine_ls_structure_factor_coef Fsqd
_refine_ls_weighting_details 'calc w=1/[\s^2^(Fo^2^)+(0.0474P)^2^+1.3709P] where P=(Fo^2^+2Fc^2^)/3'
_refine_ls_weighting_scheme calc
_refine_ls_wR_factor_gt 0.0797
_refine_ls_wR_factor_ref 0.0840
_reflns_number_gt 12029
_reflns_number_total 13761
_reflns_threshold_expression I>2\s(I)
_cod_data_source_file cg060438wsi20060709_080349.cif
_cod_data_source_block dp139
_cod_depositor_comments
;
The following automatic conversions were performed:

'_symmetry_cell_setting' value 'Orthorhombic' changed to
'orthorhombic' according to
/home/saulius/struct/CIF-dictionaries/cif_core.dic dictionary named
'cif_core.dic' version 2.4.1 from
2010-06-29.

'_exptl_absorpt_correction_type' value 'Multi-scan'
changed to 'multi-scan' according to
/home/saulius/struct/CIF-dictionaries/cif_core.dic dictionary named
'cif_core.dic' version 2.4.1 from 2010-06-29.

Automatic conversion script
Id: cif_fix_values 1715 2011-07-08 13:25:40Z adriana 
;
_cod_original_cell_volume 4544.8(14)
_cod_database_code 4503917

loop_
_symmetry_equiv_pos_as_xyz
'x, y, z'
'-x+1/2, -y, z+1/2'
'-x, y+1/2, -z+1/2'
'x+1/2, -y+1/2, -z'

loop_
_atom_site_label
_atom_site_type_symbol
_atom_site_fract_x
_atom_site_fract_y
_atom_site_fract_z
_atom_site_U_iso_or_equiv
_atom_site_adp_type
_atom_site_occupancy
_atom_site_symmetry_multiplicity
_atom_site_calc_flag
Br1 Br 0.10668(2) 0.667680(19) 0.754051(16) 0.01885(7) Uani 1 1 d
Br2 Br 0.29130(2) 0.51285(2) 0.897047(13) 0.02051(7) Uani 1 1 d
Br3 Br 0.09252(2) 0.369742(19) 0.755234(15) 0.01743(6) Uani 1 1 d
Cl1 Cl 0.18531(5) 0.40535(4) 0.60453(4) 0.01470(13) Uani 1 1 d
Cl2 Cl 0.19250(5) 0.62068(5) 0.60326(4) 0.01791(14) Uani 1 1 d
Cl3 Cl 0.34606(6) 0.72908(4) 0.70907(4) 0.01668(14) Uani 1 1 d
Cl4 Cl 0.47572(5) 0.62118(5) 0.81798(3) 0.01565(13) Uani 1 1 d
Cl5 Cl 0.46654(5) 0.39262(5) 0.81839(4) 0.01648(14) Uani 1 1 d
Cl6 Cl 0.32540(5) 0.28966(4) 0.71258(3) 0.01563(14) Uani 1 1 d
N1 N 0.22151(16) 0.51407(17) 0.76982(10) 0.0129(4) Uani 1 1 d
C1 C 0.1999(2) 0.47085(18) 0.66708(12) 0.0113(5) Uani 1 1 d
C2 C 0.2029(2) 0.55656(19) 0.66669(13) 0.0130(5) Uani 1 1 d
C3 C 0.2186(2) 0.59063(18) 0.73095(13) 0.0127(5) Uani 1 1 d
C4 C 0.31367(19) 0.63557(17) 0.74448(14) 0.0137(5) Uani 1 1 d
C5 C 0.3655(2) 0.59215(19) 0.78682(14) 0.0128(5) Uani 1 1 d
C6 C 0.31329(19) 0.5118(2) 0.80555(12) 0.0132(5) Uani 1 1 d
C7 C 0.3588(2) 0.42729(19) 0.78734(13) 0.0124(5) Uani 1 1 d
C8 C 0.30270(19) 0.38588(17) 0.74623(14) 0.0131(5) Uani 1 1 d
C9 C 0.2114(2) 0.43769(18) 0.73204(13) 0.0124(5) Uani 1 1 d
C11 C 0.6006(3) 0.3572(3) 0.38276(16) 0.0291(8) Uani 1 1 d
C12 C 0.5711(3) 0.4409(3) 0.36304(15) 0.0294(8) Uani 1 1 d
C13 C 0.4817(2) 0.4639(3) 0.39546(16) 0.0269(8) Uani 1 1 d
C14 C 0.4565(2) 0.3938(2) 0.43638(15) 0.0237(7) Uani 1 1 d
C15 C 0.5302(3) 0.3277(2) 0.42857(16) 0.0251(7) Uani 1 1 d
C16 C 0.7002(3) 0.3379(3) 0.39176(19) 0.0340(9) Uani 1 1 d
C17 C 0.6427(3) 0.5039(3) 0.35125(14) 0.0358(10) Uani 1 1 d
C18 C 0.4686(3) 0.5490(3) 0.41549(18) 0.0332(9) Uani 1 1 d
C19 C 0.4184(2) 0.4102(3) 0.49532(17) 0.0269(8) Uani 1 1 d
C20 C 0.5615(3) 0.2812(2) 0.4808(2) 0.0311(9) Uani 1 1 d
C21 C 0.7742(3) 0.4028(3) 0.38033(19) 0.0383(11) Uani 1 1 d
C22 C 0.7463(3) 0.4828(4) 0.36025(15) 0.0404(11) Uani 1 1 d
C23 C 0.6280(4) 0.5903(3) 0.37208(18) 0.0412(11) Uani 1 1 d
C24 C 0.5423(3) 0.6121(3) 0.40338(19) 0.0374(10) Uani 1 1 d
C25 C 0.4295(3) 0.5649(3) 0.4766(2) 0.0340(9) Uani 1 1 d
C26 C 0.4037(2) 0.4980(3) 0.51526(17) 0.0313(9) Uani 1 1 d
C27 C 0.4514(3) 0.3624(3) 0.54820(18) 0.0299(8) Uani 1 1 d
C28 C 0.5218(3) 0.2997(2) 0.54119(18) 0.0334(9) Uani 1 1 d
C29 C 0.6652(3) 0.2624(2) 0.4891(2) 0.0382(10) Uani 1 1 d
C30 C 0.7321(3) 0.2901(3) 0.4462(2) 0.0388(11) Uani 1 1 d
C31 C 0.8516(3) 0.3932(3) 0.4259(2) 0.0433(13) Uani 1 1 d
C32 C 0.7940(3) 0.5593(3) 0.38562(16) 0.0409(11) Uani 1 1 d
C33 C 0.7221(4) 0.6242(3) 0.39261(18) 0.0448(12) Uani 1 1 d
C34 C 0.5476(3) 0.6691(3) 0.4566(2) 0.0402(11) Uani 1 1 d
C35 C 0.4784(3) 0.6403(3) 0.5015(2) 0.0387(11) Uani 1 1 d
C36 C 0.4276(2) 0.5022(3) 0.58134(16) 0.0304(9) Uani 1 1 d
C37 C 0.4566(3) 0.4211(3) 0.60147(17) 0.0336(10) Uani 1 1 d
C38 C 0.6001(4) 0.2908(2) 0.5870(2) 0.0374(10) Uani 1 1 d
C39 C 0.6879(4) 0.2677(2) 0.5545(2) 0.0402(11) Uani 1 1 d
C40 C 0.8262(3) 0.3249(3) 0.4666(2) 0.0398(11) Uani 1 1 d
C41 C 0.9049(3) 0.4667(3) 0.44796(19) 0.0406(11) Uani 1 1 d
C42 C 0.8751(3) 0.5508(3) 0.42711(17) 0.0425(12) Uani 1 1 d
C43 C 0.7272(4) 0.6846(3) 0.4419(2) 0.0426(12) Uani 1 1 d
C44 C 0.6382(4) 0.7071(2) 0.4749(2) 0.0427(12) Uani 1 1 d
C45 C 0.4946(3) 0.6494(3) 0.5661(2) 0.0340(10) Uani 1 1 d
C46 C 0.4690(2) 0.5788(3) 0.6069(2) 0.0368(10) Uani 1 1 d
C47 C 0.5283(3) 0.4099(3) 0.64849(17) 0.0344(10) Uani 1 1 d
C48 C 0.6016(4) 0.3427(3) 0.64139(19) 0.0399(11) Uani 1 1 d
C49 C 0.7806(4) 0.2955(2) 0.5758(2) 0.0422(11) Uani 1 1 d
C50 C 0.8523(3) 0.3249(3) 0.5304(2) 0.0459(13) Uani 1 1 d
C51 C 0.9486(3) 0.4576(3) 0.5076(2) 0.0437(13) Uani 1 1 d
C52 C 0.8913(3) 0.6226(3) 0.46716(19) 0.0397(11) Uani 1 1 d
C53 C 0.8168(4) 0.6886(3) 0.4747(2) 0.0433(12) Uani 1 1 d
C54 C 0.6442(4) 0.7333(2) 0.5389(2) 0.0392(10) Uani 1 1 d
C55 C 0.5746(3) 0.7041(2) 0.5835(2) 0.0381(10) Uani 1 1 d
C56 C 0.5247(3) 0.5669(3) 0.66219(17) 0.0323(9) Uani 1 1 d
C57 C 0.5531(3) 0.4851(3) 0.68254(15) 0.0353(10) Uani 1 1 d
C58 C 0.6963(4) 0.3541(2) 0.66875(19) 0.0378(10) Uani 1 1 d
C59 C 0.7832(4) 0.3321(2) 0.6369(2) 0.0430(11) Uani 1 1 d
C60 C 0.9233(3) 0.3893(3) 0.5482(2) 0.0406(11) Uani 1 1 d
C61 C 0.9700(2) 0.5325(3) 0.54538(19) 0.0367(10) Uani 1 1 d
C62 C 0.9416(3) 0.6126(3) 0.52582(18) 0.0359(10) Uani 1 1 d
C63 C 0.8230(3) 0.7190(2) 0.5380(2) 0.0359(10) Uani 1 1 d
C64 C 0.7386(3) 0.7412(2) 0.5696(2) 0.0349(10) Uani 1 1 d
C65 C 0.6245(3) 0.6932(2) 0.64204(19) 0.0308(9) Uani 1 1 d
C66 C 0.6011(3) 0.6278(3) 0.68036(17) 0.0312(9) Uani 1 1 d
C67 C 0.6480(3) 0.4923(3) 0.71393(13) 0.0319(9) Uani 1 1 d
C68 C 0.7161(4) 0.4292(3) 0.70738(16) 0.0374(10) Uani 1 1 d
C69 C 0.8604(3) 0.3913(3) 0.6551(2) 0.0378(10) Uani 1 1 d
C70 C 0.9280(3) 0.4186(3) 0.6120(2) 0.0391(11) Uani 1 1 d
C71 C 0.9591(2) 0.5086(3) 0.60983(18) 0.0323(8) Uani 1 1 d
C72 C 0.9010(3) 0.6737(3) 0.57010(18) 0.0311(8) Uani 1 1 d
C73 C 0.7271(3) 0.7179(2) 0.6338(2) 0.0305(8) Uani 1 1 d
C74 C 0.6772(3) 0.5805(3) 0.71337(16) 0.0296(8) Uani 1 1 d
C75 C 0.8211(3) 0.4509(3) 0.69882(18) 0.0337(9) Uani 1 1 d
C76 C 0.9197(2) 0.5653(3) 0.65283(17) 0.0266(8) Uani 1 1 d
C77 C 0.8909(3) 0.6502(2) 0.63181(18) 0.0257(8) Uani 1 1 d
C78 C 0.8002(3) 0.6731(2) 0.66522(16) 0.0251(7) Uani 1 1 d
C79 C 0.7757(2) 0.6025(2) 0.70555(15) 0.0237(7) Uani 1 1 d
C80 C 0.8484(3) 0.5365(2) 0.69796(15) 0.0266(8) Uani 1 1 d

loop_
_atom_site_aniso_label
_atom_site_aniso_U_11
_atom_site_aniso_U_22
_atom_site_aniso_U_33
_atom_site_aniso_U_23
_atom_site_aniso_U_13
_atom_site_aniso_U_12
Br1 0.01573(12) 0.01769(14) 0.02314(16) -0.00447(12) -0.00049(12) 0.00457(10)
Br2 0.01821(13) 0.03365(17) 0.00966(12) -0.00038(13) 0.00153(10) -0.00163(13)
Br3 0.01380(12) 0.01961(14) 0.01887(15) 0.00292(12) -0.00003(11) -0.00446(10)
Cl1 0.0169(3) 0.0130(3) 0.0142(3) -0.0036(3) -0.0032(3) 0.0003(2)
Cl2 0.0246(3) 0.0129(3) 0.0162(3) 0.0053(3) -0.0069(3) -0.0019(3)
Cl3 0.0227(3) 0.0100(3) 0.0173(3) -0.0012(3) 0.0006(3) -0.0020(2)
Cl4 0.0133(3) 0.0192(3) 0.0145(3) -0.0046(3) -0.0020(2) -0.0030(3)
Cl5 0.0136(3) 0.0185(3) 0.0173(3) 0.0043(3) -0.0047(3) 0.0003(2)
Cl6 0.0197(3) 0.0102(3) 0.0170(3) 0.0002(3) -0.0014(3) 0.0006(2)
N1 0.0134(10) 0.0172(11) 0.0079(9) 0.0002(9) -0.0013(8) -0.0031(9)
C1 0.0119(12) 0.0135(14) 0.0086(12) -0.0013(10) -0.0032(9) -0.0001(10)
C2 0.0141(13) 0.0142(14) 0.0109(13) 0.0016(10) -0.0027(10) 0.0015(10)
C3 0.0132(12) 0.0111(13) 0.0138(13) 0.0011(10) -0.0021(10) 0.0024(10)
C4 0.0160(12) 0.0120(12) 0.0130(13) -0.0029(11) 0.0010(11) 0.0007(9)
C5 0.0122(12) 0.0128(13) 0.0134(14) -0.0033(10) -0.0011(10) 0.0007(10)
C6 0.0123(11) 0.0175(13) 0.0098(11) 0.0011(11) 0.0009(9) -0.0004(11)
C7 0.0122(12) 0.0148(13) 0.0101(13) 0.0038(10) 0.0000(10) -0.0004(10)
C8 0.0133(11) 0.0110(12) 0.0150(13) 0.0045(11) 0.0003(11) -0.0003(9)
C9 0.0130(12) 0.0112(13) 0.0129(13) 0.0021(10) -0.0002(10) -0.0035(10)
C11 0.0288(17) 0.041(2) 0.0176(16) -0.0217(14) 0.0010(13) -0.0088(16)
C12 0.0303(18) 0.052(2) 0.0057(14) -0.0080(14) -0.0003(12) -0.0125(17)
C13 0.0189(14) 0.048(2) 0.0141(14) -0.0050(14) -0.0126(12) -0.0020(14)
C14 0.0150(14) 0.039(2) 0.0169(15) -0.0089(14) -0.0052(11) -0.0094(13)
C15 0.0309(17) 0.0250(17) 0.0193(16) -0.0128(14) -0.0051(13) -0.0131(14)
C16 0.0291(18) 0.044(2) 0.0287(19) -0.0301(18) 0.0049(16) 0.0020(16)
C17 0.044(2) 0.059(3) 0.0047(12) 0.0032(16) -0.0044(13) -0.016(2)
C18 0.034(2) 0.042(2) 0.0240(18) 0.0040(16) -0.0206(16) 0.0076(17)
C19 0.0102(13) 0.048(2) 0.0222(17) -0.0110(15) -0.0013(12) -0.0153(14)
C20 0.0353(19) 0.0177(17) 0.040(2) -0.0093(15) -0.0076(16) -0.0151(14)
C21 0.0260(18) 0.066(3) 0.0227(19) -0.0282(19) 0.0119(14) -0.0064(18)
C22 0.0370(19) 0.078(3) 0.0066(13) -0.0116(19) 0.0127(13) -0.024(2)
C23 0.060(3) 0.048(3) 0.0150(17) 0.0221(17) -0.0171(18) -0.016(2)
C24 0.053(2) 0.034(2) 0.026(2) 0.0140(17) -0.0250(18) 0.0028(18)
C25 0.0178(16) 0.045(2) 0.039(2) -0.0130(18) -0.0183(15) 0.0164(15)
C26 0.0055(12) 0.055(3) 0.0331(18) -0.0183(17) -0.0051(12) 0.0015(14)
C27 0.0226(16) 0.042(2) 0.0256(18) -0.0028(16) 0.0046(14) -0.0254(15)
C28 0.050(2) 0.0247(18) 0.0253(18) 0.0024(15) -0.0053(17) -0.0311(18)
C29 0.053(3) 0.0102(16) 0.051(3) -0.0153(17) -0.011(2) 0.0027(16)
C30 0.039(2) 0.030(2) 0.047(3) -0.0311(19) -0.0087(19) 0.0136(17)
C31 0.0156(15) 0.076(3) 0.038(2) -0.041(2) 0.0059(15) 0.0066(18)
C32 0.043(2) 0.069(3) 0.0106(16) -0.0024(17) 0.0135(16) -0.031(2)
C33 0.068(3) 0.053(3) 0.0139(17) 0.0239(18) -0.0085(19) -0.036(2)
C34 0.054(3) 0.0236(19) 0.043(2) 0.0085(18) -0.030(2) 0.0137(18)
C35 0.0309(19) 0.030(2) 0.056(3) -0.0126(19) -0.0216(19) 0.0245(16)
C36 0.0101(13) 0.056(3) 0.0250(16) -0.0192(17) 0.0084(11) -0.0059(14)
C37 0.0220(17) 0.064(3) 0.0149(16) -0.0061(17) 0.0062(14) -0.0290(17)
C38 0.060(3) 0.0168(17) 0.035(2) 0.0125(15) -0.013(2) -0.0184(17)
C39 0.065(3) 0.0028(14) 0.053(3) 0.0032(15) -0.023(2) 0.0003(16)
C40 0.0268(18) 0.043(2) 0.050(3) -0.032(2) -0.0015(17) 0.0197(17)
C41 0.0167(16) 0.076(3) 0.029(2) -0.029(2) 0.0142(14) -0.0065(18)
C42 0.0270(18) 0.086(4) 0.0149(17) -0.0073(19) 0.0164(14) -0.034(2)
C43 0.070(3) 0.027(2) 0.031(2) 0.0223(17) -0.009(2) -0.023(2)
C44 0.071(3) 0.0110(16) 0.046(3) 0.0159(17) -0.025(2) 0.0004(18)
C45 0.0214(17) 0.036(2) 0.045(2) -0.0207(18) -0.0076(16) 0.0202(15)
C46 0.0119(14) 0.061(3) 0.038(2) -0.032(2) 0.0024(15) 0.0081(15)
C47 0.036(2) 0.054(3) 0.0126(16) 0.0058(16) 0.0060(14) -0.0307(19)
C48 0.061(3) 0.033(2) 0.0248(19) 0.0184(16) -0.0087(19) -0.035(2)
C49 0.057(3) 0.0096(16) 0.060(3) 0.0007(17) -0.025(2) 0.0139(17)
C50 0.039(2) 0.035(2) 0.065(3) -0.026(2) -0.023(2) 0.0312(19)
C51 0.0092(15) 0.073(3) 0.049(3) -0.038(2) 0.0021(15) 0.0074(17)
C52 0.034(2) 0.058(3) 0.027(2) 0.0051(18) 0.0107(16) -0.032(2)
C53 0.057(3) 0.043(2) 0.030(2) 0.0186(18) -0.0016(19) -0.040(2)
C54 0.057(3) 0.0063(15) 0.055(3) -0.0028(16) -0.019(2) 0.0086(15)
C55 0.042(2) 0.0205(18) 0.051(3) -0.0187(18) -0.0110(19) 0.0203(16)
C56 0.0182(15) 0.059(3) 0.0196(17) -0.0258(17) 0.0108(13) -0.0085(16)
C57 0.0281(17) 0.068(3) 0.0094(13) -0.0077(18) 0.0105(12) -0.0291(19)
C58 0.058(3) 0.0255(19) 0.030(2) 0.0193(16) -0.0181(19) -0.0117(18)
C59 0.069(3) 0.0155(17) 0.045(3) 0.0112(17) -0.031(2) 0.0063(19)
C60 0.0220(17) 0.045(2) 0.055(3) -0.025(2) -0.0127(17) 0.0264(17)
C61 0.0047(13) 0.068(3) 0.038(2) -0.021(2) 0.0011(13) -0.0048(15)
C62 0.0160(15) 0.065(3) 0.027(2) -0.0097(19) 0.0065(14) -0.0239(17)
C63 0.052(3) 0.0178(17) 0.038(2) 0.0069(16) -0.0058(19) -0.0271(17)
C64 0.055(3) 0.0071(15) 0.043(2) 0.0002(15) -0.012(2) -0.0090(15)
C65 0.0318(19) 0.0253(19) 0.035(2) -0.0229(16) -0.0040(16) 0.0082(14)
C66 0.0213(16) 0.050(2) 0.0229(17) -0.0255(17) 0.0049(13) 0.0018(16)
C67 0.0395(19) 0.051(3) 0.0057(12) 0.0035(15) 0.0025(12) -0.0219(19)
C68 0.065(3) 0.040(2) 0.0078(15) 0.0148(15) -0.0144(17) -0.022(2)
C69 0.039(2) 0.028(2) 0.047(3) 0.0098(18) -0.0272(19) 0.0116(17)
C70 0.0261(19) 0.039(2) 0.052(3) -0.017(2) -0.0269(18) 0.0235(16)
C71 0.0104(13) 0.048(2) 0.0387(19) -0.0137(19) -0.0108(13) 0.0052(14)
C72 0.0283(18) 0.034(2) 0.0312(19) -0.0058(16) 0.0030(15) -0.0238(16)
C73 0.034(2) 0.0141(16) 0.043(2) -0.0161(15) 0.0000(17) -0.0027(13)
C74 0.0305(18) 0.048(2) 0.0104(15) -0.0136(15) 0.0065(13) -0.0139(16)
C75 0.043(2) 0.037(2) 0.0212(18) 0.0109(15) -0.0215(16) -0.0030(17)
C76 0.0131(14) 0.044(2) 0.0228(17) -0.0098(15) -0.0090(12) -0.0053(14)
C77 0.0211(16) 0.0277(18) 0.0284(18) -0.0118(14) -0.0009(13) -0.0142(13)
C78 0.0282(17) 0.0242(17) 0.0228(17) -0.0121(14) -0.0026(13) -0.0117(14)
C79 0.0257(16) 0.0347(19) 0.0108(14) -0.0086(13) -0.0043(12) -0.0099(14)
C80 0.0256(16) 0.039(2) 0.0150(15) -0.0022(13) -0.0132(13) -0.0061(14)

loop_
_atom_type_symbol
_atom_type_description
_atom_type_scat_dispersion_real
_atom_type_scat_dispersion_imag
_atom_type_scat_source
C C 0.0033 0.0016 'International Tables Vol C Tables 4.2.6.8 and 6.1.1.4'
N N 0.0061 0.0033 'International Tables Vol C Tables 4.2.6.8 and 6.1.1.4'
Cl Cl 0.1484 0.1585 'International Tables Vol C Tables 4.2.6.8 and 6.1.1.4'
Br Br -0.2901 2.4595 'International Tables Vol C Tables 4.2.6.8 and 6.1.1.4'

loop_
_geom_angle_atom_site_label_1
_geom_angle_atom_site_label_2
_geom_angle_atom_site_label_3
_geom_angle
C9 N1 C3 110.5(2)
C9 N1 C6 110.8(2)
C3 N1 C6 110.1(2)
C2 C1 C9 110.4(3)
C2 C1 Cl1 126.8(2)
C9 C1 Cl1 122.8(2)
C1 C2 C3 110.7(3)
C1 C2 Cl2 126.3(2)
C3 C2 Cl2 123.0(2)
N1 C3 C2 104.0(2)
N1 C3 C4 104.4(2)
C2 C3 C4 117.9(3)
N1 C3 Br1 111.77(19)
C2 C3 Br1 109.56(19)
C4 C3 Br1 109.01(19)
C5 C4 C3 110.5(2)
C5 C4 Cl3 127.1(2)
C3 C4 Cl3 122.5(2)
C4 C5 C6 111.0(2)
C4 C5 Cl4 126.7(2)
C6 C5 Cl4 122.3(2)
N1 C6 C5 104.0(2)
N1 C6 C7 103.6(2)
C5 C6 C7 117.9(2)
N1 C6 Br2 112.96(17)
C5 C6 Br2 109.27(19)
C7 C6 Br2 109.01(19)
C8 C7 C6 111.2(2)
C8 C7 Cl5 126.8(2)
C6 C7 Cl5 122.0(2)
C7 C8 C9 110.1(2)
C7 C8 Cl6 127.4(2)
C9 C8 Cl6 122.5(2)
N1 C9 C1 104.4(2)
N1 C9 C8 104.4(2)
C1 C9 C8 117.3(2)
N1 C9 Br3 111.97(18)
C1 C9 Br3 109.40(19)
C8 C9 Br3 109.24(18)
C16 C11 C12 120.5(4)
C16 C11 C15 118.4(4)
C12 C11 C15 107.9(3)
C17 C12 C11 119.9(4)
C17 C12 C13 119.7(4)
C11 C12 C13 108.6(3)
C18 C13 C14 119.9(3)
C18 C13 C12 119.2(4)
C14 C13 C12 107.7(3)
C19 C14 C13 120.2(4)
C19 C14 C15 119.6(3)
C13 C14 C15 107.8(3)
C20 C15 C11 120.6(4)
C20 C15 C14 119.0(3)
C11 C15 C14 108.0(3)
C11 C16 C21 119.8(4)
C11 C16 C30 120.6(4)
C21 C16 C30 106.8(4)
C12 C17 C23 120.3(4)
C12 C17 C22 119.1(4)
C23 C17 C22 107.8(4)
C13 C18 C24 120.4(4)
C13 C18 C25 119.2(4)
C24 C18 C25 107.9(4)
C14 C19 C27 120.7(4)
C14 C19 C26 119.6(4)
C27 C19 C26 107.5(3)
C15 C20 C28 120.4(4)
C15 C20 C29 119.9(4)
C28 C20 C29 107.1(4)
C22 C21 C31 120.4(4)
C22 C21 C16 119.9(4)
C31 C21 C16 108.6(4)
C21 C22 C17 120.8(4)
C21 C22 C32 120.2(4)
C17 C22 C32 107.0(5)
C24 C23 C17 120.0(4)
C24 C23 C33 120.1(4)
C17 C23 C33 108.3(4)
C23 C24 C18 120.5(4)
C23 C24 C34 119.5(4)
C18 C24 C34 108.3(4)
C26 C25 C18 120.9(4)
C26 C25 C35 120.5(4)
C18 C25 C35 107.8(4)
C25 C26 C19 120.2(3)
C25 C26 C36 119.7(4)
C19 C26 C36 107.5(4)
C28 C27 C19 120.1(3)
C28 C27 C37 119.7(4)
C19 C27 C37 108.0(4)
C27 C28 C20 120.2(4)
C27 C28 C38 120.1(4)
C20 C28 C38 108.6(4)
C30 C29 C39 119.8(4)
C30 C29 C20 119.9(4)
C39 C29 C20 108.4(4)
C29 C30 C16 120.6(4)
C29 C30 C40 120.0(4)
C16 C30 C40 108.2(4)
C40 C31 C41 121.2(4)
C40 C31 C21 108.5(4)
C41 C31 C21 120.6(5)
C33 C32 C42 122.3(4)
C33 C32 C22 108.5(4)
C42 C32 C22 120.0(5)
C32 C33 C43 121.4(4)
C32 C33 C23 108.4(4)
C43 C33 C23 120.8(5)
C35 C34 C44 121.1(4)
C35 C34 C24 108.0(4)
C44 C34 C24 121.1(5)
C45 C35 C34 122.2(4)
C45 C35 C25 120.9(4)
C34 C35 C25 108.0(4)
C37 C36 C46 121.9(3)
C37 C36 C26 108.9(3)
C46 C36 C26 120.0(4)
C36 C37 C47 121.9(4)
C36 C37 C27 108.1(3)
C47 C37 C27 120.9(4)
C48 C38 C39 122.3(4)
C48 C38 C28 120.8(4)
C39 C38 C28 107.7(4)
C49 C39 C38 120.7(4)
C49 C39 C29 121.7(5)
C38 C39 C29 108.2(4)
C50 C40 C31 122.4(4)
C50 C40 C30 120.6(5)
C31 C40 C30 107.9(4)
C51 C41 C31 115.4(5)
C51 C41 C42 119.2(4)
C31 C41 C42 118.8(4)
C32 C42 C52 115.0(5)
C32 C42 C41 119.7(4)
C52 C42 C41 118.8(4)
C53 C43 C33 116.5(5)
C53 C43 C44 117.8(4)
C33 C43 C44 119.1(4)
C34 C44 C54 115.6(5)
C34 C44 C43 119.2(4)
C54 C44 C43 119.4(4)
C35 C45 C55 115.8(4)
C35 C45 C46 118.7(4)
C55 C45 C46 118.5(4)
C56 C46 C36 114.9(4)
C56 C46 C45 118.5(4)
C36 C46 C45 119.8(4)
C37 C47 C57 115.4(4)
C37 C47 C48 119.1(4)
C57 C47 C48 119.1(4)
C38 C48 C58 115.0(5)
C38 C48 C47 119.2(4)
C58 C48 C47 119.0(4)
C39 C49 C59 116.3(5)
C39 C49 C50 118.6(4)
C59 C49 C50 118.3(4)
C40 C50 C60 115.0(5)
C40 C50 C49 118.9(4)
C60 C50 C49 119.3(4)
C41 C51 C60 121.9(4)
C41 C51 C61 120.5(5)
C60 C51 C61 108.0(4)
C42 C52 C62 121.0(5)
C42 C52 C53 121.1(4)
C62 C52 C53 108.0(4)
C43 C53 C63 122.5(5)
C43 C53 C52 121.0(4)
C63 C53 C52 107.3(4)
C55 C54 C44 121.1(4)
C55 C54 C64 108.0(4)
C44 C54 C64 120.7(5)
C54 C55 C45 121.3(4)
C54 C55 C65 108.3(4)
C45 C55 C65 121.1(4)
C57 C56 C46 121.8(3)
C57 C56 C66 108.2(3)
C46 C56 C66 121.1(4)
C56 C57 C47 121.6(3)
C56 C57 C67 108.6(3)
C47 C57 C67 120.7(4)
C59 C58 C48 121.8(4)
C59 C58 C68 108.5(4)
C48 C58 C68 120.0(4)
C58 C59 C49 121.5(4)
C58 C59 C69 108.7(4)
C49 C59 C69 121.2(5)
C51 C60 C50 121.5(4)
C51 C60 C70 109.5(4)
C50 C60 C70 120.0(5)
C62 C61 C71 120.0(4)
C62 C61 C51 120.3(4)
C71 C61 C51 108.0(4)
C61 C62 C52 119.9(4)
C61 C62 C72 120.2(4)
C52 C62 C72 108.8(4)
C64 C63 C53 119.9(4)
C64 C63 C72 119.8(4)
C53 C63 C72 109.4(4)
C63 C64 C73 120.1(4)
C63 C64 C54 119.5(4)
C73 C64 C54 108.7(4)
C66 C65 C55 120.7(4)
C66 C65 C73 120.0(4)
C55 C65 C73 108.3(4)
C65 C66 C74 120.9(3)
C65 C66 C56 119.8(4)
C74 C66 C56 107.8(4)
C68 C67 C74 120.5(3)
C68 C67 C57 119.9(4)
C74 C67 C57 108.3(4)
C67 C68 C58 121.0(4)
C67 C68 C75 120.3(4)
C58 C68 C75 106.9(4)
C70 C69 C75 119.5(4)
C70 C69 C59 120.0(4)
C75 C69 C59 108.8(4)
C69 C70 C60 120.8(4)
C69 C70 C71 120.7(4)
C60 C70 C71 106.6(4)
C76 C71 C61 121.0(4)
C76 C71 C70 118.6(4)
C61 C71 C70 107.9(4)
C77 C72 C63 120.9(4)
C77 C72 C62 119.4(4)
C63 C72 C62 106.5(4)
C78 C73 C64 121.1(4)
C78 C73 C65 119.5(4)
C64 C73 C65 106.7(4)
C79 C74 C67 120.3(4)
C79 C74 C66 120.0(4)
C67 C74 C66 107.1(3)
C80 C75 C69 121.3(4)
C80 C75 C68 118.7(4)
C69 C75 C68 107.1(4)
C71 C76 C80 120.5(4)
C71 C76 C77 118.6(4)
C80 C76 C77 108.2(3)
C72 C77 C76 120.9(3)
C72 C77 C78 119.1(4)
C76 C77 C78 107.2(3)
C73 C78 C79 120.8(3)
C73 C78 C77 119.0(3)
C79 C78 C77 107.5(3)
C74 C79 C80 119.9(3)
C74 C79 C78 118.9(3)
C80 C79 C78 108.7(3)
C75 C80 C79 120.4(3)
C75 C80 C76 119.3(4)
C79 C80 C76 108.3(3)

loop_
_geom_bond_atom_site_label_1
_geom_bond_atom_site_label_2
_geom_bond_distance
Br1 C3 1.999(3)
Br2 C6 1.987(3)
Br3 C9 1.993(3)
Cl1 C1 1.699(3)
Cl2 C2 1.696(3)
Cl3 C4 1.702(3)
Cl4 C5 1.700(3)
Cl5 C7 1.696(3)
Cl6 C8 1.693(3)
N1 C9 1.448(4)
N1 C3 1.457(4)
N1 C6 1.464(3)
C1 C2 1.337(4)
C1 C9 1.496(4)
C2 C3 1.494(4)
C3 C4 1.497(4)
C4 C5 1.334(4)
C5 C6 1.495(4)
C6 C7 1.506(4)
C7 C8 1.333(4)
C8 C9 1.511(4)
C11 C16 1.399(5)
C11 C12 1.430(6)
C11 C15 1.446(5)
C12 C17 1.405(5)
C12 C13 1.444(5)
C13 C18 1.406(6)
C13 C14 1.444(5)
C14 C19 1.391(5)
C14 C15 1.446(5)
C15 C20 1.401(6)
C16 C21 1.446(6)
C16 C30 1.452(7)
C17 C23 1.433(7)
C17 C22 1.457(6)
C18 C24 1.427(6)
C18 C25 1.438(6)
C19 C27 1.430(6)
C19 C26 1.448(6)
C20 C28 1.433(6)
C20 C29 1.449(6)
C21 C22 1.373(7)
C21 C31 1.444(6)
C22 C32 1.462(6)
C23 C24 1.385(7)
C23 C33 1.451(6)
C24 C34 1.449(6)
C25 C26 1.378(6)
C25 C35 1.452(6)
C26 C36 1.457(5)
C27 C28 1.377(6)
C27 C37 1.467(5)
C28 C38 1.455(6)
C29 C30 1.364(7)
C29 C39 1.441(6)
C30 C40 1.456(6)
C31 C40 1.420(7)
C31 C41 1.436(6)
C32 C33 1.414(7)
C32 C42 1.423(6)
C33 C43 1.419(7)
C34 C35 1.419(7)
C34 C44 1.421(6)
C35 C45 1.413(6)
C36 C37 1.393(6)
C36 C46 1.429(5)
C37 C47 1.413(6)
C38 C48 1.421(6)
C38 C39 1.427(7)
C39 C49 1.407(6)
C40 C50 1.415(7)
C41 C51 1.418(6)
C41 C42 1.443(7)
C42 C52 1.428(6)
C43 C53 1.407(7)
C43 C44 1.444(7)
C44 C54 1.436(7)
C45 C55 1.430(6)
C45 C46 1.449(7)
C46 C56 1.419(6)
C47 C57 1.423(6)
C47 C48 1.453(7)
C48 C58 1.425(6)
C49 C59 1.432(7)
C49 C50 1.452(8)
C50 C60 1.443(6)
C51 C60 1.419(7)
C51 C61 1.451(6)
C52 C62 1.441(6)
C52 C53 1.452(7)
C53 C63 1.442(6)
C54 C55 1.420(7)
C54 C64 1.446(6)
C55 C65 1.438(6)
C56 C57 1.401(7)
C56 C66 1.460(5)
C57 C67 1.458(5)
C58 C59 1.405(8)
C58 C68 1.460(6)
C59 C69 1.450(6)
C60 C70 1.446(6)
C61 C62 1.374(7)
C61 C71 1.441(6)
C62 C72 1.454(6)
C63 C64 1.376(7)
C63 C72 1.447(6)
C64 C73 1.434(6)
C65 C66 1.349(6)
C65 C73 1.455(6)
C66 C74 1.454(6)
C67 C68 1.357(7)
C67 C74 1.431(6)
C68 C75 1.476(6)
C69 C70 1.371(7)
C69 C75 1.425(6)
C70 C71 1.466(6)
C71 C76 1.386(5)
C72 C77 1.382(5)
C73 C78 1.389(6)
C74 C79 1.390(5)
C75 C80 1.385(6)
C76 C80 1.442(5)
C76 C77 1.451(6)
C77 C78 1.469(5)
C78 C79 1.440(5)
C79 C80 1.435(5)

loop_
_geom_torsion_atom_site_label_1
_geom_torsion_atom_site_label_2
_geom_torsion_atom_site_label_3
_geom_torsion_atom_site_label_4
_geom_torsion
C9 C1 C2 C3 1.0(4)
Cl1 C1 C2 C3 -178.9(2)
C9 C1 C2 Cl2 -179.8(2)
Cl1 C1 C2 Cl2 0.3(5)
C9 N1 C3 C2 1.6(3)
C6 N1 C3 C2 124.3(2)
C9 N1 C3 C4 -122.6(2)
C6 N1 C3 C4 0.1(3)
C9 N1 C3 Br1 119.7(2)
C6 N1 C3 Br1 -117.6(2)
C1 C2 C3 N1 -1.6(3)
Cl2 C2 C3 N1 179.1(2)
C1 C2 C3 C4 113.4(3)
Cl2 C2 C3 C4 -65.9(3)
C1 C2 C3 Br1 -121.2(2)
Cl2 C2 C3 Br1 59.5(3)
N1 C3 C4 C5 -1.1(3)
C2 C3 C4 C5 -115.8(3)
Br1 C3 C4 C5 118.5(2)
N1 C3 C4 Cl3 179.1(2)
C2 C3 C4 Cl3 64.4(3)
Br1 C3 C4 Cl3 -61.3(3)
C3 C4 C5 C6 1.6(3)
Cl3 C4 C5 C6 -178.5(2)
C3 C4 C5 Cl4 -177.6(2)
Cl3 C4 C5 Cl4 2.2(4)
C9 N1 C6 C5 123.3(2)
C3 N1 C6 C5 0.8(3)
C9 N1 C6 C7 -0.6(3)
C3 N1 C6 C7 -123.1(2)
C9 N1 C6 Br2 -118.3(2)
C3 N1 C6 Br2 119.1(2)
C4 C5 C6 N1 -1.5(3)
Cl4 C5 C6 N1 177.8(2)
C4 C5 C6 C7 112.5(3)
Cl4 C5 C6 C7 -68.3(3)
C4 C5 C6 Br2 -122.4(2)
Cl4 C5 C6 Br2 56.9(3)
N1 C6 C7 C8 0.6(3)
C5 C6 C7 C8 -113.6(3)
Br2 C6 C7 C8 121.1(2)
N1 C6 C7 Cl5 -178.13(19)
C5 C6 C7 Cl5 67.7(3)
Br2 C6 C7 Cl5 -57.6(3)
C6 C7 C8 C9 -0.4(3)
Cl5 C7 C8 C9 178.2(2)
C6 C7 C8 Cl6 179.4(2)
Cl5 C7 C8 Cl6 -2.0(4)
C3 N1 C9 C1 -1.1(3)
C6 N1 C9 C1 -123.4(2)
C3 N1 C9 C8 122.6(2)
C6 N1 C9 C8 0.3(3)
C3 N1 C9 Br3 -119.3(2)
C6 N1 C9 Br3 118.4(2)
C2 C1 C9 N1 0.0(3)
Cl1 C1 C9 N1 179.98(19)
C2 C1 C9 C8 -114.9(3)
Cl1 C1 C9 C8 65.1(3)
C2 C1 C9 Br3 120.0(2)
Cl1 C1 C9 Br3 -60.0(3)
C7 C8 C9 N1 0.1(3)
Cl6 C8 C9 N1 -179.7(2)
C7 C8 C9 C1 115.0(3)
Cl6 C8 C9 C1 -64.8(3)
C7 C8 C9 Br3 -119.8(2)
Cl6 C8 C9 Br3 60.4(3)
C16 C11 C12 C17 1.4(5)
C15 C11 C12 C17 141.8(3)
C16 C11 C12 C13 -141.3(3)
C15 C11 C12 C13 -0.9(4)
C17 C12 C13 C18 -0.9(5)
C11 C12 C13 C18 141.9(3)
C17 C12 C13 C14 -142.0(3)
C11 C12 C13 C14 0.8(4)
C18 C13 C14 C19 0.7(5)
C12 C13 C14 C19 141.4(3)
C18 C13 C14 C15 -141.2(3)
C12 C13 C14 C15 -0.4(4)
C16 C11 C15 C20 0.3(5)
C12 C11 C15 C20 -141.1(3)
C16 C11 C15 C14 142.0(3)
C12 C11 C15 C14 0.6(4)
C19 C14 C15 C20 0.2(5)
C13 C14 C15 C20 142.3(3)
C19 C14 C15 C11 -142.2(3)
C13 C14 C15 C11 -0.1(3)
C12 C11 C16 C21 -0.7(5)
C15 C11 C16 C21 -137.2(4)
C12 C11 C16 C30 135.8(4)
C15 C11 C16 C30 -0.7(5)
C11 C12 C17 C23 -137.7(4)
C13 C12 C17 C23 1.0(5)
C11 C12 C17 C22 -0.8(5)
C13 C12 C17 C22 137.8(4)
C14 C13 C18 C24 137.0(3)
C12 C13 C18 C24 0.6(5)
C14 C13 C18 C25 -0.4(5)
C12 C13 C18 C25 -136.8(4)
C13 C14 C19 C27 -137.4(3)
C15 C14 C19 C27 0.0(5)
C13 C14 C19 C26 0.3(5)
C15 C14 C19 C26 137.7(3)
C11 C15 C20 C28 136.9(4)
C14 C15 C20 C28 -0.7(5)
C11 C15 C20 C29 -0.1(5)
C14 C15 C20 C29 -137.7(3)
C11 C16 C21 C22 -0.5(5)
C30 C16 C21 C22 -142.3(4)
C11 C16 C21 C31 143.5(4)
C30 C16 C21 C31 1.7(4)
C31 C21 C22 C17 -138.7(4)
C16 C21 C22 C17 1.1(5)
C31 C21 C22 C32 -0.9(5)
C16 C21 C22 C32 138.8(4)
C12 C17 C22 C21 -0.4(5)
C23 C17 C22 C21 141.2(4)
C12 C17 C22 C32 -143.0(3)
C23 C17 C22 C32 -1.3(4)
C12 C17 C23 C24 -0.7(5)
C22 C17 C23 C24 -141.8(3)
C12 C17 C23 C33 142.5(3)
C22 C17 C23 C33 1.4(4)
C17 C23 C24 C18 0.4(5)
C33 C23 C24 C18 -138.5(4)
C17 C23 C24 C34 139.1(4)
C33 C23 C24 C34 0.2(6)
C13 C18 C24 C23 -0.4(5)
C25 C18 C24 C23 141.3(4)
C13 C18 C24 C34 -143.1(3)
C25 C18 C24 C34 -1.5(4)
C13 C18 C25 C26 -0.8(5)
C24 C18 C25 C26 -142.9(3)
C13 C18 C25 C35 143.7(3)
C24 C18 C25 C35 1.5(4)
C18 C25 C26 C19 1.7(5)
C35 C25 C26 C19 -138.3(3)
C18 C25 C26 C36 138.7(3)
C35 C25 C26 C36 -1.3(5)
C14 C19 C26 C25 -1.5(4)
C27 C19 C26 C25 141.1(3)
C14 C19 C26 C36 -143.1(3)
C27 C19 C26 C36 -0.5(3)
C14 C19 C27 C28 0.2(5)
C26 C19 C27 C28 -141.9(3)
C14 C19 C27 C37 142.5(3)
C26 C19 C27 C37 0.4(4)
C19 C27 C28 C20 -0.8(5)
C37 C27 C28 C20 -138.7(3)
C19 C27 C28 C38 138.9(4)
C37 C27 C28 C38 1.0(5)
C15 C20 C28 C27 1.0(5)
C29 C20 C28 C27 142.8(3)
C15 C20 C28 C38 -142.8(3)
C29 C20 C28 C38 -1.0(4)
C15 C20 C29 C30 0.2(5)
C28 C20 C29 C30 -141.8(4)
C15 C20 C29 C39 143.1(3)
C28 C20 C29 C39 1.1(4)
C39 C29 C30 C16 -139.3(4)
C20 C29 C30 C16 -0.6(5)
C39 C29 C30 C40 0.1(6)
C20 C29 C30 C40 138.8(4)
C11 C16 C30 C29 0.9(6)
C21 C16 C30 C29 142.3(4)
C11 C16 C30 C40 -142.8(3)
C21 C16 C30 C40 -1.4(4)
C22 C21 C31 C40 142.4(4)
C16 C21 C31 C40 -1.4(4)
C22 C21 C31 C41 -4.0(5)
C16 C21 C31 C41 -147.8(4)
C21 C22 C32 C33 -142.1(4)
C17 C22 C32 C33 0.7(4)
C21 C22 C32 C42 5.5(5)
C17 C22 C32 C42 148.4(3)
C42 C32 C33 C43 0.0(6)
C22 C32 C33 C43 146.7(4)
C42 C32 C33 C23 -146.6(4)
C22 C32 C33 C23 0.1(4)
C24 C23 C33 C32 142.2(4)
C17 C23 C33 C32 -1.0(4)
C24 C23 C33 C43 -4.6(6)
C17 C23 C33 C43 -147.7(4)
C23 C24 C34 C35 -142.4(4)
C18 C24 C34 C35 0.9(4)
C23 C24 C34 C44 3.8(6)
C18 C24 C34 C44 147.0(4)
C44 C34 C35 C45 1.4(6)
C24 C34 C35 C45 147.5(3)
C44 C34 C35 C25 -146.1(4)
C24 C34 C35 C25 0.1(4)
C26 C25 C35 C45 -4.3(5)
C18 C25 C35 C45 -148.9(4)
C26 C25 C35 C34 143.6(3)
C18 C25 C35 C34 -1.0(4)
C25 C26 C36 C37 -141.3(3)
C19 C26 C36 C37 0.5(3)
C25 C26 C36 C46 6.0(5)
C19 C26 C36 C46 147.8(3)
C46 C36 C37 C47 0.2(5)
C26 C36 C37 C47 146.8(3)
C46 C36 C37 C27 -146.9(3)
C26 C36 C37 C27 -0.3(3)
C28 C27 C37 C36 142.3(3)
C19 C27 C37 C36 -0.1(4)
C28 C27 C37 C47 -5.1(5)
C19 C27 C37 C47 -147.5(3)
C27 C28 C38 C48 4.0(5)
C20 C28 C38 C48 147.9(4)
C27 C28 C38 C39 -143.3(3)
C20 C28 C38 C39 0.6(4)
C48 C38 C39 C49 0.5(6)
C28 C38 C39 C49 147.2(4)
C48 C38 C39 C29 -146.6(4)
C28 C38 C39 C29 0.1(4)
C30 C29 C39 C49 -4.5(6)
C20 C29 C39 C49 -147.4(4)
C30 C29 C39 C38 142.1(4)
C20 C29 C39 C38 -0.8(4)
C41 C31 C40 C50 -0.4(6)
C21 C31 C40 C50 -146.5(4)
C41 C31 C40 C30 146.6(3)
C21 C31 C40 C30 0.5(4)
C29 C30 C40 C50 4.4(6)
C16 C30 C40 C50 148.3(4)
C29 C30 C40 C31 -143.4(4)
C16 C30 C40 C31 0.5(4)
C40 C31 C41 C51 13.5(5)
C21 C31 C41 C51 155.6(3)
C40 C31 C41 C42 -137.8(4)
C21 C31 C41 C42 4.3(5)
C33 C32 C42 C52 -13.5(5)
C22 C32 C42 C52 -156.5(3)
C33 C32 C42 C41 138.0(4)
C22 C32 C42 C41 -5.0(5)
C51 C41 C42 C32 -150.0(4)
C31 C41 C42 C32 0.2(5)
C51 C41 C42 C52 0.4(5)
C31 C41 C42 C52 150.6(3)
C32 C33 C43 C53 13.3(5)
C23 C33 C43 C53 155.8(4)
C32 C33 C43 C44 -137.5(4)
C23 C33 C43 C44 5.0(6)
C35 C34 C44 C54 -14.8(5)
C24 C34 C44 C54 -156.5(4)
C35 C34 C44 C43 138.4(4)
C24 C34 C44 C43 -3.4(5)
C53 C43 C44 C34 -151.4(4)
C33 C43 C44 C34 -1.0(5)
C53 C43 C44 C54 0.7(5)
C33 C43 C44 C54 151.1(4)
C34 C35 C45 C55 12.0(5)
C25 C35 C45 C55 155.4(3)
C34 C35 C45 C46 -138.3(4)
C25 C35 C45 C46 5.1(5)
C37 C36 C46 C56 -12.7(5)
C26 C36 C46 C56 -155.8(3)
C37 C36 C46 C45 137.9(4)
C26 C36 C46 C45 -5.1(5)
C35 C45 C46 C56 149.3(3)
C55 C45 C46 C56 -0.3(5)
C35 C45 C46 C36 -0.3(5)
C55 C45 C46 C36 -149.9(3)
C36 C37 C47 C57 12.7(5)
C27 C37 C47 C57 155.7(3)
C36 C37 C47 C48 -138.8(4)
C27 C37 C47 C48 4.2(5)
C39 C38 C48 C58 -13.2(5)
C28 C38 C48 C58 -155.7(3)
C39 C38 C48 C47 137.5(4)
C28 C38 C48 C47 -5.0(5)
C37 C47 C48 C38 0.8(5)
C57 C47 C48 C38 -149.6(3)
C37 C47 C48 C58 150.5(4)
C57 C47 C48 C58 0.0(5)
C38 C39 C49 C59 12.1(5)
C29 C39 C49 C59 154.7(4)
C38 C39 C49 C50 -138.4(4)
C29 C39 C49 C50 4.2(5)
C31 C40 C50 C60 -12.5(5)
C30 C40 C50 C60 -155.5(4)
C31 C40 C50 C49 138.5(4)
C30 C40 C50 C49 -4.6(6)
C39 C49 C50 C40 0.3(6)
C59 C49 C50 C40 -149.6(4)
C39 C49 C50 C60 150.0(4)
C59 C49 C50 C60 0.2(5)
C31 C41 C51 C60 -13.6(5)
C42 C41 C51 C60 137.6(4)
C31 C41 C51 C61 -155.8(3)
C42 C41 C51 C61 -4.6(5)
C32 C42 C52 C62 155.4(3)
C41 C42 C52 C62 3.7(5)
C32 C42 C52 C53 14.0(5)
C41 C42 C52 C53 -137.8(4)
C33 C43 C53 C63 -155.1(4)
C44 C43 C53 C63 -3.9(6)
C33 C43 C53 C52 -12.6(5)
C44 C43 C53 C52 138.6(4)
C42 C52 C53 C43 -1.2(6)
C62 C52 C53 C43 -147.0(4)
C42 C52 C53 C63 146.3(4)
C62 C52 C53 C63 0.5(4)
C34 C44 C54 C55 14.8(5)
C43 C44 C54 C55 -138.2(4)
C34 C44 C54 C64 156.0(4)
C43 C44 C54 C64 2.9(5)
C44 C54 C55 C45 -1.6(6)
C64 C54 C55 C45 -147.0(4)
C44 C54 C55 C65 145.2(4)
C64 C54 C55 C65 -0.2(4)
C35 C45 C55 C54 -11.8(5)
C46 C45 C55 C54 138.6(4)
C35 C45 C55 C65 -154.5(3)
C46 C45 C55 C65 -4.1(5)
C36 C46 C56 C57 12.3(5)
C45 C46 C56 C57 -138.7(4)
C36 C46 C56 C66 155.7(3)
C45 C46 C56 C66 4.7(5)
C46 C56 C57 C47 0.5(5)
C66 C56 C57 C47 -147.0(3)
C46 C56 C57 C67 147.5(3)
C66 C56 C57 C67 0.0(4)
C37 C47 C57 C56 -13.0(5)
C48 C47 C57 C56 138.5(4)
C37 C47 C57 C67 -156.1(3)
C48 C47 C57 C67 -4.6(5)
C38 C48 C58 C59 13.5(5)
C47 C48 C58 C59 -137.3(4)
C38 C48 C58 C68 155.7(4)
C47 C48 C58 C68 4.8(5)
C48 C58 C59 C49 -1.2(6)
C68 C58 C59 C49 -147.1(4)
C48 C58 C59 C69 146.8(4)
C68 C58 C59 C69 0.9(4)
C39 C49 C59 C58 -11.9(5)
C50 C49 C59 C58 138.7(4)
C39 C49 C59 C69 -156.0(4)
C50 C49 C59 C69 -5.4(5)
C41 C51 C60 C50 0.7(5)
C61 C51 C60 C50 146.9(3)
C41 C51 C60 C70 -146.3(3)
C61 C51 C60 C70 -0.1(4)
C40 C50 C60 C51 12.4(5)
C49 C50 C60 C51 -138.4(4)
C40 C50 C60 C70 156.0(3)
C49 C50 C60 C70 5.2(5)
C41 C51 C61 C62 4.8(5)
C60 C51 C61 C62 -142.0(4)
C41 C51 C61 C71 147.8(3)
C60 C51 C61 C71 1.0(4)
C71 C61 C62 C52 -139.3(3)
C51 C61 C62 C52 -0.7(5)
C71 C61 C62 C72 0.4(5)
C51 C61 C62 C72 139.0(4)
C42 C52 C62 C61 -3.5(5)
C53 C52 C62 C61 142.3(3)
C42 C52 C62 C72 -147.3(3)
C53 C52 C62 C72 -1.5(4)
C43 C53 C63 C64 3.4(6)
C52 C53 C63 C64 -143.5(4)
C43 C53 C63 C72 147.5(4)
C52 C53 C63 C72 0.7(4)
C53 C63 C64 C73 139.1(4)
C72 C63 C64 C73 -1.3(5)
C53 C63 C64 C54 0.4(5)
C72 C63 C64 C54 -140.1(4)
C55 C54 C64 C63 142.1(4)
C44 C54 C64 C63 -3.4(5)
C55 C54 C64 C73 -0.8(4)
C44 C54 C64 C73 -146.4(4)
C54 C55 C65 C66 -142.8(4)
C45 C55 C65 C66 4.1(5)
C54 C55 C65 C73 1.1(4)
C45 C55 C65 C73 148.1(3)
C55 C65 C66 C74 139.2(4)
C73 C65 C66 C74 -0.6(5)
C55 C65 C66 C56 0.4(5)
C73 C65 C66 C56 -139.5(4)
C57 C56 C66 C65 142.9(3)
C46 C56 C66 C65 -4.8(5)
C57 C56 C66 C74 -0.7(4)
C46 C56 C66 C74 -148.5(3)
C56 C57 C67 C68 -143.0(3)
C47 C57 C67 C68 4.4(5)
C56 C57 C67 C74 0.8(4)
C47 C57 C67 C74 148.1(3)
C74 C67 C68 C58 -138.8(4)
C57 C67 C68 C58 0.6(5)
C74 C67 C68 C75 -0.8(5)
C57 C67 C68 C75 138.6(3)
C59 C58 C68 C67 141.4(4)
C48 C58 C68 C67 -5.2(6)
C59 C58 C68 C75 -1.5(4)
C48 C58 C68 C75 -148.1(4)
C58 C59 C69 C70 -142.8(4)
C49 C59 C69 C70 5.3(5)
C58 C59 C69 C75 0.1(4)
C49 C59 C69 C75 148.2(4)
C75 C69 C70 C60 -138.7(4)
C59 C69 C70 C60 0.2(5)
C75 C69 C70 C71 -0.9(5)
C59 C69 C70 C71 138.0(4)
C51 C60 C70 C69 142.1(4)
C50 C60 C70 C69 -5.4(5)
C51 C60 C70 C71 -0.9(4)
C50 C60 C70 C71 -148.4(3)
C62 C61 C71 C76 0.3(5)
C51 C61 C71 C76 -142.9(3)
C62 C61 C71 C70 141.6(3)
C51 C61 C71 C70 -1.5(4)
C69 C70 C71 C76 0.8(5)
C60 C70 C71 C76 143.9(3)
C69 C70 C71 C61 -141.6(3)
C60 C70 C71 C61 1.5(4)
C64 C63 C72 C77 1.9(5)
C53 C63 C72 C77 -142.3(3)
C64 C63 C72 C62 142.6(3)
C53 C63 C72 C62 -1.6(4)
C61 C62 C72 C77 -0.3(5)
C52 C62 C72 C77 143.3(3)
C61 C62 C72 C63 -141.8(3)
C52 C62 C72 C63 1.8(4)
C63 C64 C73 C78 0.1(5)
C54 C64 C73 C78 142.8(3)
C63 C64 C73 C65 -141.2(3)
C54 C64 C73 C65 1.5(4)
C66 C65 C73 C78 0.6(5)
C55 C65 C73 C78 -143.7(3)
C66 C65 C73 C64 142.7(3)
C55 C65 C73 C64 -1.6(4)
C68 C67 C74 C79 0.6(5)
C57 C67 C74 C79 -142.9(3)
C68 C67 C74 C66 142.3(3)
C57 C67 C74 C66 -1.2(4)
C65 C66 C74 C79 -0.1(5)
C56 C66 C74 C79 143.0(3)
C65 C66 C74 C67 -142.0(3)
C56 C66 C74 C67 1.1(4)
C70 C69 C75 C80 1.2(5)
C59 C69 C75 C80 -141.8(4)
C70 C69 C75 C68 142.1(3)
C59 C69 C75 C68 -1.0(4)
C67 C68 C75 C80 0.3(5)
C58 C68 C75 C80 143.5(4)
C67 C68 C75 C69 -141.7(3)
C58 C68 C75 C69 1.5(4)
C61 C71 C76 C80 136.3(4)
C70 C71 C76 C80 -1.0(5)
C61 C71 C76 C77 -0.9(5)
C70 C71 C76 C77 -138.3(3)
C63 C72 C77 C76 135.5(4)
C62 C72 C77 C76 -0.4(5)
C63 C72 C77 C78 -1.2(5)
C62 C72 C77 C78 -137.1(3)
C71 C76 C77 C72 1.0(5)
C80 C76 C77 C72 -141.0(3)
C71 C76 C77 C78 142.2(3)
C80 C76 C77 C78 0.1(4)
C64 C73 C78 C79 -136.4(4)
C65 C73 C78 C79 0.2(5)
C64 C73 C78 C77 0.6(5)
C65 C73 C78 C77 137.2(3)
C72 C77 C78 C73 0.0(5)
C76 C77 C78 C73 -142.0(3)
C72 C77 C78 C79 142.0(3)
C76 C77 C78 C79 0.0(4)
C67 C74 C79 C80 0.0(5)
C66 C74 C79 C80 -136.9(3)
C67 C74 C79 C78 137.8(4)
C66 C74 C79 C78 0.9(5)
C73 C78 C79 C74 -1.0(5)
C77 C78 C79 C74 -142.2(3)
C73 C78 C79 C80 141.1(3)
C77 C78 C79 C80 -0.2(4)
C69 C75 C80 C79 136.8(4)
C68 C75 C80 C79 0.3(5)
C69 C75 C80 C76 -1.5(5)
C68 C75 C80 C76 -138.0(4)
C74 C79 C80 C75 -0.5(5)
C78 C79 C80 C75 -142.0(3)
C74 C79 C80 C76 141.8(3)
C78 C79 C80 C76 0.2(4)
C71 C76 C80 C75 1.4(5)
C77 C76 C80 C75 142.5(3)
C71 C76 C80 C79 -141.4(3)
C77 C76 C80 C79 -0.2(4)
